data_7118492
loop_
_publ_author_name
'Reddy, Baddigam Kiran'
'Gadekar, Santosh C.'
'Anand, Venkataramanarao G.'

_publ_section_title
;
 The synthesis and characterization of the meso-meso linked antiaromatic
 tetraoxa isophlorin dimer.
;
_journal_issue 14
_journal_name_full 'Chemical communications (Cambridge, England)'
_journal_page_first 3007
_journal_page_last 3009
_journal_paper_doi 10.1039/c5cc10370c
_journal_volume 52
_journal_year 2016
_chemical_formula_moiety 'C18 H12 O4'
_chemical_formula_sum 'C18 H12 O4'
_chemical_formula_weight 292.28
_chemical_name_systematic
;
 ?
;
_space_group_crystal_system monoclinic
_space_group_IT_number 15
_space_group_name_Hall '-C 2yc'
_space_group_name_H-M_alt 'C 1 2/c 1'
_symmetry_space_group_name_Hall '-C 2yc'
_symmetry_space_group_name_H-M 'C 1 2/c 1'
_atom_sites_solution_hydrogens geom
_audit_creation_method SHELXL-2013
_audit_update_record
;
2015-11-16 deposited with the CCDC.
2016-01-11 downloaded from the CCDC.
;
_cell_angle_alpha 90
_cell_angle_beta 130.230(4)
_cell_angle_gamma 90
_cell_formula_units_Z 16
_cell_length_a 21.876(3)
_cell_length_b 22.174(3)
_cell_length_c 15.3753(18)
_cell_measurement_temperature 296(2)
_cell_measurement_theta_max 0.990
_cell_measurement_theta_min 0.987
_cell_volume 5694.0(13)
_computing_structure_refinement 'SHELXL-2013 (Sheldrick, 2013)'
_diffrn_ambient_temperature 296(2)
_diffrn_measured_fraction_theta_full 0.999
_diffrn_measured_fraction_theta_max 1.000
_diffrn_measurement_device_type 'Bruker APEX-II CCD'
_diffrn_measurement_method '\f and \w scans'
_diffrn_radiation_type MoK\a
_diffrn_radiation_wavelength 0.71073
_diffrn_reflns_av_R_equivalents 0.0683
_diffrn_reflns_av_unetI/netI 0.0463
_diffrn_reflns_laue_measured_fraction_full 0.999
_diffrn_reflns_laue_measured_fraction_max 1.000
_diffrn_reflns_limit_h_max 22
_diffrn_reflns_limit_h_min -27
_diffrn_reflns_limit_k_max 27
_diffrn_reflns_limit_k_min -27
_diffrn_reflns_limit_l_max 19
_diffrn_reflns_limit_l_min -16
_diffrn_reflns_number 38658
_diffrn_reflns_point_group_measured_fraction_full 0.999
_diffrn_reflns_point_group_measured_fraction_max 1.000
_diffrn_reflns_theta_full 25.242
_diffrn_reflns_theta_max 26.372
_diffrn_reflns_theta_min 1.526
_exptl_absorpt_coefficient_mu 0.097
_exptl_crystal_colour colorless
_exptl_crystal_density_diffrn 1.364
_exptl_crystal_description blocks
_exptl_crystal_F_000 2432
_exptl_crystal_recrystallization_method 'Re-crystallisation from solvent: '
_exptl_crystal_size_max 0.200
_exptl_crystal_size_mid 0.110
_exptl_crystal_size_min 0.100
_refine_diff_density_max 0.990
_refine_diff_density_min -0.444
_refine_diff_density_rms 0.064
_refine_ls_extinction_method none
_refine_ls_goodness_of_fit_ref 1.222
_refine_ls_hydrogen_treatment constr
_refine_ls_matrix_type full
_refine_ls_number_parameters 397
_refine_ls_number_reflns 5830
_refine_ls_number_restraints 118
_refine_ls_restrained_S_all 1.211
_refine_ls_R_factor_all 0.0791
_refine_ls_R_factor_gt 0.0532
_refine_ls_shift/su_max 0.008
_refine_ls_shift/su_mean 0.001
_refine_ls_structure_factor_coef Fsqd
_refine_ls_weighting_details 'w=1/[\s^2^(Fo^2^)+(0.1000P)^2^] where P=(Fo^2^+2Fc^2^)/3'
_refine_ls_weighting_scheme calc
_refine_ls_wR_factor_gt 0.1592
_refine_ls_wR_factor_ref 0.1799
_reflns_Friedel_coverage 0.000
_reflns_number_gt 4291
_reflns_number_total 5830
_reflns_threshold_expression 'I > 2\s(I)'
_cod_data_source_file c5cc10370c2.cif
_cod_data_source_block 7
_cod_depositor_comments 'Adding full bibliography for 7118492--7118494.cif.'
_cod_original_cell_volume 5694.2(12)
_cod_database_code 7118492
_shelx_space_group_comment
;
The symmetry employed for this shelxl refinement is uniquely defined
by the following loop, which should always be used as a source of
symmetry information in preference to the above space-group names.
They are only intended as comments.
;
_shelxl_version_number 2013-3

loop_
_space_group_symop_operation_xyz
'x, y, z'
'-x, y, -z+1/2'
'x+1/2, y+1/2, z'
'-x+1/2, y+1/2, -z+1/2'
'-x, -y, -z'
'x, -y, z-1/2'
'-x+1/2, -y+1/2, -z'
'x+1/2, -y+1/2, z-1/2'

loop_
_atom_site_label
_atom_site_type_symbol
_atom_site_fract_x
_atom_site_fract_y
_atom_site_fract_z
_atom_site_U_iso_or_equiv
_atom_site_adp_type
_atom_site_occupancy
_atom_site_site_symmetry_order
_atom_site_calc_flag
_atom_site_refinement_flags_posn
_atom_site_refinement_flags_adp
O6 O 0.09720(8) 1.02446(8) -0.20247(12) 0.0218(4) Uani 1 1 d . U
O8 O 0.31218(9) 1.04722(7) 0.18710(12) 0.0218(4) Uani 1 1 d . U
O3 O 0.59554(9) 0.19530(8) 1.18664(12) 0.0235(4) Uani 1 1 d . U
O4 O 0.41509(10) 0.34142(8) 0.89842(13) 0.0268(4) Uani 1 1 d . U
O2 O 0.34323(9) 0.22732(8) 0.82016(12) 0.0244(4) Uani 1 1 d . U
O1 O 0.62524(8) 0.19785(8) 1.03657(13) 0.0228(4) Uani 1 1 d . U
O5 O 0.38336(9) 1.04536(9) 0.08389(13) 0.0299(4) Uani 1 1 d . U
O7 O 0.15943(10) 0.90810(8) -0.12815(13) 0.0297(4) Uani 1 1 d . U
C33 C 0.18552(11) 0.93212(10) -0.02646(16) 0.0158(5) Uani 1 1 d . U
C5 C 0.48737(12) 0.22272(10) 0.94155(17) 0.0152(4) Uani 1 1 d . U
C9 C 0.50196(12) 0.26026(10) 1.02437(17) 0.0160(5) Uani 1 1 d . U
C29 C 0.29401(11) 0.98968(10) 0.14454(17) 0.0152(5) Uani 1 1 d . U
C4 C 0.54597(12) 0.18140(11) 0.95902(17) 0.0168(5) Uani 1 1 d . U
C14 C 0.44900(12) 0.31021(11) 0.99718(17) 0.0183(5) Uani 1 1 d . U
C13 C 0.56896(12) 0.25292(11) 1.14571(17) 0.0177(5) Uani 1 1 d . U
C30 C 0.33190(12) 0.94934(11) 0.23161(17) 0.0203(5) Uani 1 1 d . U
H30 H 0.3291 0.9075 0.2254 0.024 Uiso 1 1 calc R U
C28 C 0.23935(11) 0.98349(10) 0.02020(17) 0.0151(5) Uani 1 1 d . U
C23 C 0.24000(11) 1.02355(10) -0.04762(17) 0.0153(4) Uani 1 1 d . U
C24 C 0.17216(12) 1.02856(11) -0.16938(17) 0.0169(5) Uani 1 1 d . U
C7 C 0.38493(13) 0.20963(11) 0.72265(18) 0.0221(5) Uani 1 1 d . U
H7 H 0.4175 0.2022 0.7047 0.027 Uiso 1 1 calc R U
C21 C 0.30818(13) 1.11599(11) -0.04727(17) 0.0226(5) Uani 1 1 d . U
H21 H 0.2641 1.1370 -0.1089 0.027 Uiso 1 1 calc R U
C6 C 0.40908(12) 0.22003(10) 0.82816(17) 0.0168(5) Uani 1 1 d . U
C32 C 0.36310(13) 1.04190(12) 0.30351(18) 0.0229(5) Uani 1 1 d . U
H32 H 0.3850 1.0742 0.3539 0.028 Uiso 1 1 calc R U
C2 C 0.61863(14) 0.10807(12) 0.9655(2) 0.0261(5) Uani 1 1 d . U
H2 H 0.6335 0.0724 0.9519 0.031 Uiso 1 1 calc R U
C22 C 0.30727(12) 1.06276(11) -0.00640(17) 0.0182(5) Uani 1 1 d . U
C25 C 0.16582(13) 1.03683(12) -0.26242(18) 0.0247(5) Uani 1 1 d . U
H25 H 0.2077 1.0417 -0.2632 0.030 Uiso 1 1 calc R U
C31 C 0.37694(13) 0.98373(12) 0.33462(18) 0.0229(5) Uani 1 1 d . U
H31 H 0.4094 0.9687 0.4086 0.028 Uiso 1 1 calc R U
C3 C 0.53962(13) 0.12693(11) 0.91275(18) 0.0216(5) Uani 1 1 d . U
H3 H 0.4926 0.1062 0.8573 0.026 Uiso 1 1 calc R U
C1 C 0.66795(13) 0.15193(12) 1.0392(2) 0.0264(6) Uani 1 1 d . U
H1 H 0.7235 0.1510 1.0855 0.032 Uiso 1 1 calc R U
C8 C 0.29957(14) 0.21242(12) 0.64514(18) 0.0274(6) Uani 1 1 d . U
H8 H 0.2657 0.2080 0.5664 0.033 Uiso 1 1 calc R U
C27 C 0.04372(13) 1.02910(12) -0.31890(17) 0.0243(5) Uani 1 1 d . U
H27 H -0.0116 1.0273 -0.3638 0.029 Uiso 1 1 calc R U
C26 C 0.08232(14) 1.03651(13) -0.35868(19) 0.0276(6) Uani 1 1 d . U
H26 H 0.0592 1.0407 -0.4346 0.033 Uiso 1 1 calc R U
C34 C 0.15551(13) 0.90087(13) 0.0144(2) 0.0298(6) Uani 1 1 d . U
H34 H 0.1638 0.9073 0.0811 0.036 Uiso 1 1 calc R U
C10 C 0.65664(14) 0.20058(12) 1.30220(18) 0.0296(6) Uani 1 1 d . U
H10 H 0.6858 0.1685 1.3515 0.036 Uiso 1 1 calc R U
C12 C 0.61137(14) 0.29289(12) 1.23331(19) 0.0278(6) Uani 1 1 d . U
H12 H 0.6047 0.3345 1.2288 0.033 Uiso 1 1 calc R U
C19 C 0.43271(14) 1.09075(15) 0.09978(19) 0.0351(7) Uani 1 1 d . U
H19 H 0.4881 1.0913 0.1565 0.042 Uiso 1 1 calc R U
C15 C 0.42272(13) 0.33303(12) 1.04967(19) 0.0278(6) Uani 1 1 d . U
H15 H 0.4374 0.3203 1.1186 0.033 Uiso 1 1 calc R U
C17 C 0.36530(14) 0.38354(12) 0.8893(2) 0.0323(6) Uani 1 1 d . U
H17 H 0.3339 0.4106 0.8293 0.039 Uiso 1 1 calc R U
C18 C 0.27754(13) 0.22258(12) 0.70730(19) 0.0280(6) Uani 1 1 d . U
H18 H 0.2248 0.2259 0.6778 0.034 Uiso 1 1 calc R U
C16 C 0.36823(14) 0.38028(13) 0.9786(2) 0.0339(7) Uani 1 1 d . U
H16 H 0.3401 0.4042 0.9919 0.041 Uiso 1 1 calc R U
C11 C 0.66808(16) 0.25824(13) 1.33343(19) 0.0353(7) Uani 1 1 d . U
H11 H 0.7060 0.2732 1.4070 0.042 Uiso 1 1 calc R U
C20 C 0.38958(17) 1.13371(14) 0.0222(2) 0.0387(7) Uani 1 1 d . U
H20 H 0.4092 1.1688 0.0149 0.046 Uiso 1 1 calc R U
C35 C 0.10591(14) 0.85351(13) -0.0744(2) 0.0391(7) Uani 1 1 d . U
H35 H 0.0763 0.8239 -0.0735 0.047 Uiso 1 1 calc R U
C36 C 0.11125(15) 0.86081(13) -0.1535(2) 0.0365(7) Uani 1 1 d . U
H36 H 0.0856 0.8369 -0.2182 0.044 Uiso 1 1 calc R U

loop_
_atom_site_aniso_label
_atom_site_aniso_U_11
_atom_site_aniso_U_22
_atom_site_aniso_U_33
_atom_site_aniso_U_23
_atom_site_aniso_U_13
_atom_site_aniso_U_12
O6 0.0139(7) 0.0318(11) 0.0187(7) 0.0019(7) 0.0100(6) 0.0023(7)
O8 0.0259(8) 0.0170(9) 0.0190(7) -0.0031(6) 0.0130(7) 0.0007(7)
O3 0.0254(8) 0.0198(10) 0.0197(8) 0.0039(6) 0.0120(7) 0.0035(7)
O4 0.0322(9) 0.0205(10) 0.0269(8) 0.0077(7) 0.0187(7) 0.0102(7)
O2 0.0163(7) 0.0306(11) 0.0230(8) 0.0009(7) 0.0112(6) 0.0028(7)
O1 0.0144(7) 0.0245(10) 0.0273(8) -0.0007(7) 0.0126(7) 0.0019(6)
O5 0.0222(8) 0.0395(12) 0.0268(8) 0.0059(8) 0.0152(7) 0.0027(8)
O7 0.0276(9) 0.0271(11) 0.0260(8) -0.0086(7) 0.0135(7) -0.0026(7)
C33 0.0138(9) 0.0171(12) 0.0158(9) -0.0002(8) 0.0093(8) 0.0009(8)
C5 0.0153(10) 0.0147(12) 0.0184(10) 0.0034(8) 0.0121(8) 0.0010(8)
C9 0.0153(10) 0.0163(13) 0.0183(10) -0.0001(8) 0.0117(8) -0.0020(8)
C29 0.0143(9) 0.0150(12) 0.0184(10) -0.0028(8) 0.0115(8) -0.0010(8)
C4 0.0144(10) 0.0186(13) 0.0195(10) 0.0016(9) 0.0119(8) 0.0010(9)
C14 0.0159(10) 0.0174(13) 0.0183(10) 0.0000(8) 0.0095(8) 0.0008(8)
C13 0.0179(10) 0.0156(12) 0.0192(10) 0.0041(8) 0.0117(9) 0.0027(9)
C30 0.0211(11) 0.0188(13) 0.0208(10) -0.0004(9) 0.0134(9) -0.0018(9)
C28 0.0123(9) 0.0155(12) 0.0183(10) -0.0018(8) 0.0102(8) 0.0021(8)
C23 0.0150(10) 0.0142(12) 0.0187(10) -0.0014(8) 0.0118(9) 0.0015(8)
C24 0.0126(10) 0.0174(13) 0.0205(10) -0.0016(9) 0.0105(9) -0.0007(8)
C7 0.0286(12) 0.0187(13) 0.0213(10) -0.0005(9) 0.0171(10) 0.0007(10)
C21 0.0269(11) 0.0161(13) 0.0150(9) 0.0020(9) 0.0092(9) 0.0005(9)
C6 0.0156(10) 0.0154(13) 0.0199(10) 0.0012(8) 0.0117(9) 0.0010(8)
C32 0.0225(11) 0.0279(15) 0.0179(10) -0.0082(9) 0.0128(9) -0.0038(10)
C2 0.0344(13) 0.0207(14) 0.0365(13) 0.0077(10) 0.0288(11) 0.0122(10)
C22 0.0172(10) 0.0199(13) 0.0183(10) -0.0020(9) 0.0118(8) 0.0010(9)
C25 0.0208(11) 0.0325(16) 0.0219(11) -0.0043(10) 0.0143(9) -0.0084(10)
C31 0.0194(11) 0.0306(15) 0.0168(10) 0.0007(9) 0.0108(9) -0.0020(10)
C3 0.0239(11) 0.0206(13) 0.0258(11) 0.0004(9) 0.0185(10) 0.0001(10)
C1 0.0212(11) 0.0309(16) 0.0325(12) 0.0085(11) 0.0198(10) 0.0102(10)
C8 0.0293(12) 0.0236(15) 0.0160(10) 0.0025(9) 0.0087(10) 0.0008(10)
C27 0.0156(10) 0.0323(15) 0.0169(10) 0.0011(10) 0.0068(9) 0.0004(10)
C26 0.0247(12) 0.0348(16) 0.0166(10) -0.0018(10) 0.0103(9) -0.0080(11)
C34 0.0190(11) 0.0380(17) 0.0363(13) 0.0149(11) 0.0196(11) 0.0045(10)
C10 0.0295(13) 0.0294(16) 0.0165(11) 0.0072(10) 0.0088(10) 0.0068(11)
C12 0.0294(12) 0.0230(15) 0.0212(11) -0.0008(10) 0.0119(10) 0.0023(10)
C19 0.0186(11) 0.065(2) 0.0204(11) -0.0080(12) 0.0120(10) -0.0167(12)
C15 0.0245(12) 0.0337(16) 0.0231(11) -0.0031(10) 0.0145(10) 0.0065(11)
C17 0.0265(12) 0.0226(16) 0.0301(12) 0.0016(10) 0.0103(10) 0.0112(10)
C18 0.0159(11) 0.0289(16) 0.0243(11) 0.0003(10) 0.0062(9) 0.0022(10)
C16 0.0221(12) 0.0342(17) 0.0344(13) -0.0096(12) 0.0133(11) 0.0089(11)
C11 0.0354(14) 0.0328(17) 0.0172(11) -0.0017(10) 0.0077(10) 0.0016(12)
C20 0.0578(17) 0.0374(18) 0.0340(13) -0.0125(12) 0.0355(14) -0.0286(14)
C35 0.0192(12) 0.0262(17) 0.0583(18) 0.0043(13) 0.0188(12) -0.0074(11)
C36 0.0277(13) 0.0293(17) 0.0379(14) -0.0076(12) 0.0146(12) -0.0058(11)

loop_
_atom_type_symbol
_atom_type_description
_atom_type_scat_dispersion_real
_atom_type_scat_dispersion_imag
_atom_type_scat_source
C C 0.0033 0.0016 'International Tables Vol C Tables 4.2.6.8 and 6.1.1.4'
H H 0.0000 0.0000 'International Tables Vol C Tables 4.2.6.8 and 6.1.1.4'
O O 0.0106 0.0060 'International Tables Vol C Tables 4.2.6.8 and 6.1.1.4'

loop_
_geom_angle_atom_site_label_1
_geom_angle_atom_site_label_2
_geom_angle_atom_site_label_3
_geom_angle
C27 O6 C24 106.70(16)
C29 O8 C32 106.47(17)
C13 O3 C10 106.44(18)
C14 O4 C17 106.40(18)
C6 O2 C18 106.65(17)
C1 O1 C4 106.48(18)
C22 O5 C19 106.0(2)
C36 O7 C33 107.5(2)
C34 C33 O7 111.0(2)
C34 C33 C28 130.7(2)
O7 C33 C28 118.23(18)
C9 C5 C4 124.14(18)
C9 C5 C6 121.58(19)
C4 C5 C6 114.25(18)
C5 C9 C14 121.94(18)
C5 C9 C13 123.9(2)
C14 C9 C13 114.13(19)
C30 C29 O8 109.77(18)
C30 C29 C28 133.4(2)
O8 C29 C28 116.77(18)
C3 C4 O1 109.51(19)
C3 C4 C5 133.0(2)
O1 C4 C5 117.46(19)
C15 C14 O4 109.7(2)
C15 C14 C9 132.7(2)
O4 C14 C9 117.59(18)
C12 C13 O3 109.63(19)
C12 C13 C9 132.4(2)
O3 C13 C9 117.90(19)
C29 C30 C31 106.6(2)
C23 C28 C33 122.26(18)
C23 C28 C29 121.9(2)
C33 C28 C29 115.84(18)
C28 C23 C22 123.90(18)
C28 C23 C24 121.41(19)
C22 C23 C24 114.68(18)
C25 C24 O6 109.53(18)
C25 C24 C23 133.55(19)
O6 C24 C23 116.92(18)
C6 C7 C8 106.2(2)
C22 C21 C20 106.4(2)
C7 C6 O2 109.60(18)
C7 C6 C5 133.2(2)
O2 C6 C5 117.18(18)
C31 C32 O8 110.7(2)
C1 C2 C3 106.6(2)
C21 C22 O5 110.3(2)
C21 C22 C23 129.6(2)
O5 C22 C23 120.0(2)
C24 C25 C26 106.5(2)
C32 C31 C30 106.4(2)
C4 C3 C2 106.7(2)
C2 C1 O1 110.7(2)
C18 C8 C7 106.9(2)
C26 C27 O6 110.41(19)
C27 C26 C25 106.9(2)
C33 C34 C35 102.6(2)
C11 C10 O3 110.3(2)
C13 C12 C11 106.2(2)
C20 C19 O5 110.1(2)
C14 C15 C16 106.5(2)
C16 C17 O4 110.6(2)
C8 C18 O2 110.6(2)
C17 C16 C15 106.8(2)
C10 C11 C12 107.4(2)
C19 C20 C21 107.2(2)
C36 C35 C34 108.4(2)
C35 C36 O7 110.5(2)

loop_
_geom_bond_atom_site_label_1
_geom_bond_atom_site_label_2
_geom_bond_distance
O6 C27 1.371(2)
O6 C24 1.370(2)
O8 C29 1.370(3)
O8 C32 1.372(2)
O3 C13 1.376(3)
O3 C10 1.375(3)
O4 C14 1.371(3)
O4 C17 1.372(3)
O2 C6 1.374(3)
O2 C18 1.366(3)
O1 C1 1.365(3)
O1 C4 1.375(2)
O5 C22 1.365(2)
O5 C19 1.378(3)
O7 C36 1.354(3)
O7 C33 1.379(2)
C33 C34 1.356(3)
C33 C28 1.452(3)
C5 C9 1.375(3)
C5 C4 1.453(3)
C5 C6 1.456(3)
C9 C14 1.455(3)
C9 C13 1.457(3)
C29 C30 1.359(3)
C29 C28 1.467(3)
C4 C3 1.363(3)
C14 C15 1.355(3)
C13 C12 1.359(3)
C30 C31 1.430(3)
C28 C23 1.377(3)
C23 C22 1.456(3)
C23 C24 1.460(3)
C24 C25 1.358(3)
C7 C6 1.363(3)
C7 C8 1.427(3)
C21 C22 1.343(3)
C21 C20 1.417(3)
C32 C31 1.341(4)
C2 C1 1.347(4)
C2 C3 1.417(3)
C25 C26 1.427(3)
C8 C18 1.338(4)
C27 C26 1.335(3)
C34 C35 1.494(4)
C10 C11 1.332(4)
C12 C11 1.426(3)
C19 C20 1.329(4)
C15 C16 1.425(4)
C17 C16 1.334(4)
C35 C36 1.305(4)
